data_7038220
loop_
_publ_author_name
'Lai, Ya-Yuan'
'Chang, Yu-Chang'
'Chen, Jyh-Horung'
'Wang, Shin-Shin'
'Tung, Jo-Yu'

_publ_section_title
;
 Axial zero-field splitting in mononuclear Co(ii) 2-N substituted
 N-confused porphyrin: Co(2-NC3H5-21-Y-CH2C6H4CH3-NCTPP)Cl (Y = o, m, p)
 and Co(2-NC3H5-21-CH2C6H5-NCTPP)Cl.
;
_journal_issue 11
_journal_name_full 'Dalton transactions (Cambridge, England : 2003)'
_journal_page_first 4854
_journal_page_last 4862
_journal_paper_doi 10.1039/c6dt00137h
_journal_volume 45
_journal_year 2016
_chemical_formula_moiety 'C47 H34 N4'
_chemical_formula_sum 'C47 H34 N4'
_chemical_formula_weight 654.78
_space_group_IT_number 2
_symmetry_cell_setting triclinic
_symmetry_Int_Tables_number 2
_symmetry_space_group_name_Hall '-P 1'
_symmetry_space_group_name_H-M 'P -1'
_atom_sites_solution_hydrogens geom
_atom_sites_solution_primary direct
_atom_sites_solution_secondary difmap
_audit_creation_method SHELXL-97
_audit_update_record
;
2016-01-28 deposited with the CCDC.
2016-02-01 downloaded from the CCDC.
;
_cell_angle_alpha 95.914(7)
_cell_angle_beta 107.501(9)
_cell_angle_gamma 98.169(8)
_cell_formula_units_Z 2
_cell_length_a 10.3132(11)
_cell_length_b 12.5813(11)
_cell_length_c 14.2170(13)
_cell_measurement_reflns_used 2880
_cell_measurement_temperature 150(2)
_cell_measurement_theta_max 28.6530
_cell_measurement_theta_min 3.4110
_cell_volume 1720.6(3)
_computing_cell_refinement
; 
CrysAlis RED, Oxford Diffraction Ltd., 
Version 1.171.32.29 (release 10-06-2008 CrysAlis171 .NET) 
(compiled Jun 10 2008,16:49:55) 
;
_computing_data_collection
; 
CrysAlis CCD, Oxford Diffraction Ltd., 
Version 1.171.32.29 (release 10-06-2008 CrysAlis171 .NET) 
(compiled Jun 10 2008,16:49:55) 
;
_computing_data_reduction
; 
CrysAlis RED, Oxford Diffraction Ltd., 
Version 1.171.32.29 (release 10-06-2008 CrysAlis171 .NET) 
(compiled Jun 10 2008,16:49:55) 
;
_computing_molecular_graphics 'Bruker SHELXTL'
_computing_publication_material 'Bruker SHELXTL'
_computing_structure_refinement 'SHELXL-97 (Sheldrick, 1997)'
_computing_structure_solution 'SHELXS-97 (Sheldrick, 1990)'
_diffrn_ambient_temperature 150(2)
_diffrn_measured_fraction_theta_full 0.999
_diffrn_measured_fraction_theta_max 0.837
_diffrn_measurement_device_type 'CCD detector'
_diffrn_measurement_method '\w scans'
_diffrn_radiation_monochromator graphite
_diffrn_radiation_probe x-ray
_diffrn_radiation_type MoK\a
_diffrn_radiation_wavelength 0.71073
_diffrn_reflns_av_R_equivalents 0.0442
_diffrn_reflns_av_unetI/netI 0.0846
_diffrn_reflns_limit_h_max 14
_diffrn_reflns_limit_h_min -13
_diffrn_reflns_limit_k_max 15
_diffrn_reflns_limit_k_min -16
_diffrn_reflns_limit_l_max 17
_diffrn_reflns_limit_l_min -19
_diffrn_reflns_number 14845
_diffrn_reflns_theta_full 26.00
_diffrn_reflns_theta_max 29.39
_diffrn_reflns_theta_min 2.82
_diffrn_source 'fine-focus sealed tube'
_exptl_absorpt_coefficient_mu 0.074
_exptl_absorpt_correction_T_max 1.00000
_exptl_absorpt_correction_T_min 0.68232
_exptl_absorpt_correction_type multi-scan
_exptl_absorpt_process_details
; 
CrysAlisPro, Agilent Technologies, 
Version 1.171.37.31 (release 14-01-2014 CrysAlis171 .NET) 
(compiled Jan 14 2014,18:38:05) 
Empirical absorption correction using spherical harmonics, 
 implemented in SCALE3 ABSPACK scaling algorithm. 
;
_exptl_crystal_colour blue
_exptl_crystal_density_diffrn 1.264
_exptl_crystal_density_method 'not measured'
_exptl_crystal_description parallelepiped
_exptl_crystal_F_000 688
_exptl_crystal_size_max 0.25
_exptl_crystal_size_mid 0.21
_exptl_crystal_size_min 0.16
_refine_diff_density_max 0.420
_refine_diff_density_min -0.263
_refine_diff_density_rms 0.062
_refine_ls_extinction_method none
_refine_ls_goodness_of_fit_ref 1.037
_refine_ls_hydrogen_treatment mixed
_refine_ls_matrix_type full
_refine_ls_number_parameters 464
_refine_ls_number_reflns 7950
_refine_ls_number_restraints 0
_refine_ls_restrained_S_all 1.037
_refine_ls_R_factor_all 0.1247
_refine_ls_R_factor_gt 0.0752
_refine_ls_shift/su_max 0.001
_refine_ls_shift/su_mean 0.000
_refine_ls_structure_factor_coef Fsqd
_refine_ls_weighting_details 'calc w=1/[\s^2^(Fo^2^)+(0.0983P)^2^+0.2064P] where P=(Fo^2^+2Fc^2^)/3'
_refine_ls_weighting_scheme calc
_refine_ls_wR_factor_gt 0.1792
_refine_ls_wR_factor_ref 0.2156
_reflns_number_gt 4858
_reflns_number_total 7950
_reflns_threshold_expression >2sigma(I)
_cod_data_source_file c6dt00137h2.cif
_cod_data_source_block ncallyl
_cod_depositor_comments 'Adding full bibliography for 7038220--7038225.cif.'
_cod_database_code 7038220

loop_
_symmetry_equiv_pos_as_xyz
'x, y, z'
'-x, -y, -z'

loop_
_atom_site_label
_atom_site_type_symbol
_atom_site_fract_x
_atom_site_fract_y
_atom_site_fract_z
_atom_site_U_iso_or_equiv
_atom_site_adp_type
_atom_site_occupancy
_atom_site_symmetry_multiplicity
_atom_site_calc_flag
_atom_site_refinement_flags
N1 N 0.5859(2) 0.36065(16) 0.24113(16) 0.0300(5) Uani 1 1 d .
N2 N 0.3958(2) 0.49746(16) 0.14339(18) 0.0288(5) Uani 1 1 d .
H2A H 0.456(3) 0.502(2) 0.204(2) 0.038(8) Uiso 1 1 d .
N3 N 0.4774(2) 0.65497(15) 0.32898(16) 0.0289(5) Uani 1 1 d .
N4 N 0.7362(2) 0.55092(16) 0.58705(16) 0.0328(5) Uani 1 1 d .
C1 C 0.6865(3) 0.30968(19) 0.2985(2) 0.0291(6) Uani 1 1 d .
C2 C 0.7072(3) 0.2188(2) 0.2362(2) 0.0318(6) Uani 1 1 d .
H2B H 0.7713 0.1717 0.2567 0.038 Uiso 1 1 calc R
C3 C 0.6193(3) 0.2140(2) 0.1451(2) 0.0336(6) Uani 1 1 d .
H3B H 0.6088 0.1630 0.0880 0.040 Uiso 1 1 calc R
C4 C 0.5417(3) 0.30233(19) 0.1493(2) 0.0295(6) Uani 1 1 d .
C5 C 0.4330(3) 0.32146(19) 0.0672(2) 0.0295(6) Uani 1 1 d .
C6 C 0.3649(3) 0.40993(18) 0.06730(19) 0.0287(6) Uani 1 1 d .
C7 C 0.2465(3) 0.4266(2) -0.0092(2) 0.0344(6) Uani 1 1 d .
H7A H 0.2018 0.3801 -0.0711 0.041 Uiso 1 1 calc R
C8 C 0.2085(3) 0.5185(2) 0.0206(2) 0.0344(6) Uani 1 1 d .
H8A H 0.1318 0.5471 -0.0166 0.041 Uiso 1 1 calc R
C9 C 0.3015(3) 0.56666(19) 0.1169(2) 0.0290(6) Uani 1 1 d .
C10 C 0.2983(3) 0.66413(19) 0.17228(19) 0.0281(6) Uani 1 1 d .
C11 C 0.3881(3) 0.70830(18) 0.2701(2) 0.0280(6) Uani 1 1 d .
C12 C 0.3988(3) 0.8184(2) 0.3201(2) 0.0333(6) Uani 1 1 d .
H12A H 0.3471 0.8716 0.2941 0.040 Uiso 1 1 calc R
C13 C 0.4955(3) 0.8295(2) 0.4092(2) 0.0343(6) Uani 1 1 d .
H13A H 0.5269 0.8927 0.4584 0.041 Uiso 1 1 calc R
C14 C 0.5442(3) 0.72589(19) 0.4169(2) 0.0291(6) Uani 1 1 d .
C15 C 0.6392(3) 0.70161(19) 0.5009(2) 0.0283(6) Uani 1 1 d .
C16 C 0.6865(3) 0.59975(19) 0.50080(19) 0.0290(6) Uani 1 1 d .
C17 C 0.6869(3) 0.52854(19) 0.4211(2) 0.0286(6) Uani 1 1 d .
H17A H 0.6582 0.5397 0.3534 0.034 Uiso 1 1 calc R
C18 C 0.7367(3) 0.43604(19) 0.45554(19) 0.0290(6) Uani 1 1 d .
C19 C 0.7638(3) 0.4544(2) 0.5588(2) 0.0338(6) Uani 1 1 d .
H19A H 0.7972 0.4051 0.6027 0.041 Uiso 1 1 calc R
C20 C 0.7521(3) 0.33928(19) 0.4003(2) 0.0293(6) Uani 1 1 d .
C21 C 0.3860(3) 0.23935(19) -0.0250(2) 0.0298(6) Uani 1 1 d .
C22 C 0.3420(3) 0.1300(2) -0.0214(2) 0.0336(6) Uani 1 1 d .
H22A H 0.3415 0.1081 0.0405 0.040 Uiso 1 1 calc R
C23 C 0.2994(3) 0.0534(2) -0.1062(2) 0.0387(7) Uani 1 1 d .
H23A H 0.2692 -0.0204 -0.1021 0.046 Uiso 1 1 calc R
C24 C 0.2999(3) 0.0828(2) -0.1975(2) 0.0382(7) Uani 1 1 d .
H24A H 0.2709 0.0297 -0.2558 0.046 Uiso 1 1 calc R
C25 C 0.3433(3) 0.1906(2) -0.2024(2) 0.0386(7) Uani 1 1 d .
H25A H 0.3444 0.2116 -0.2644 0.046 Uiso 1 1 calc R
C26 C 0.3850(3) 0.2682(2) -0.1177(2) 0.0339(6) Uani 1 1 d .
H26A H 0.4134 0.3420 -0.1226 0.041 Uiso 1 1 calc R
C27 C 0.1921(3) 0.72810(19) 0.1232(2) 0.0290(6) Uani 1 1 d .
C28 C 0.1876(3) 0.7618(2) 0.0325(2) 0.0360(6) Uani 1 1 d .
H28A H 0.2539 0.7452 0.0019 0.043 Uiso 1 1 calc R
C29 C 0.0873(3) 0.8196(2) -0.0142(2) 0.0404(7) Uani 1 1 d .
H29A H 0.0851 0.8417 -0.0765 0.048 Uiso 1 1 calc R
C30 C -0.0082(3) 0.8446(2) 0.0298(2) 0.0405(7) Uani 1 1 d .
H30A H -0.0768 0.8838 -0.0022 0.049 Uiso 1 1 calc R
C31 C -0.0046(3) 0.8127(2) 0.1210(2) 0.0369(7) Uani 1 1 d .
H31A H -0.0703 0.8306 0.1518 0.044 Uiso 1 1 calc R
C32 C 0.0949(3) 0.7549(2) 0.1670(2) 0.0335(6) Uani 1 1 d .
H32A H 0.0968 0.7332 0.2294 0.040 Uiso 1 1 calc R
C33 C 0.6902(3) 0.78451(18) 0.59319(19) 0.0285(6) Uani 1 1 d .
C34 C 0.5975(3) 0.8189(2) 0.6384(2) 0.0356(6) Uani 1 1 d .
H34A H 0.5014 0.7907 0.6090 0.043 Uiso 1 1 calc R
C35 C 0.6427(3) 0.8932(2) 0.7249(2) 0.0408(7) Uani 1 1 d .
H35A H 0.5783 0.9150 0.7553 0.049 Uiso 1 1 calc R
C36 C 0.7816(3) 0.9358(2) 0.7672(2) 0.0454(8) Uani 1 1 d .
H36A H 0.8130 0.9873 0.8267 0.054 Uiso 1 1 calc R
C37 C 0.8760(3) 0.9036(2) 0.7231(2) 0.0430(7) Uani 1 1 d .
H37A H 0.9715 0.9340 0.7519 0.052 Uiso 1 1 calc R
C38 C 0.8311(3) 0.8272(2) 0.6374(2) 0.0338(6) Uani 1 1 d .
H38A H 0.8961 0.8038 0.6085 0.041 Uiso 1 1 calc R
C39 C 0.8380(3) 0.26839(19) 0.45961(19) 0.0296(6) Uani 1 1 d .
C40 C 0.9687(3) 0.3101(2) 0.5268(2) 0.0389(7) Uani 1 1 d .
H40A H 1.0065 0.3846 0.5317 0.047 Uiso 1 1 calc R
C41 C 1.0459(3) 0.2458(2) 0.5871(2) 0.0453(8) Uani 1 1 d .
H41A H 1.1353 0.2763 0.6323 0.054 Uiso 1 1 calc R
C42 C 0.9918(3) 0.1375(2) 0.5809(2) 0.0463(8) Uani 1 1 d .
H42A H 1.0433 0.0932 0.6224 0.056 Uiso 1 1 calc R
C43 C 0.8629(3) 0.0940(2) 0.5143(2) 0.0463(8) Uani 1 1 d .
H43A H 0.8261 0.0194 0.5099 0.056 Uiso 1 1 calc R
C44 C 0.7859(3) 0.1571(2) 0.4535(2) 0.0377(7) Uani 1 1 d .
H44A H 0.6976 0.1254 0.4074 0.045 Uiso 1 1 calc R
C45 C 0.7357(3) 0.5804(2) 0.6895(2) 0.0411(7) Uani 1 1 d .
H45A H 0.6820 0.5187 0.7077 0.049 Uiso 1 1 calc R
H45B H 0.6883 0.6432 0.6921 0.049 Uiso 1 1 calc R
C46 C 0.8771(4) 0.6086(2) 0.7644(3) 0.0529(9) Uani 1 1 d .
H46A H 0.8817 0.6327 0.8311 0.064 Uiso 1 1 calc R
C47 C 0.9952(4) 0.6042(3) 0.7495(3) 0.0649(10) Uani 1 1 d .
H47C H 0.9974 0.5808 0.6844 0.078 Uiso 1 1 calc R
H47A H 1.0790 0.6245 0.8038 0.078 Uiso 1 1 calc R

loop_
_atom_site_aniso_label
_atom_site_aniso_U_11
_atom_site_aniso_U_22
_atom_site_aniso_U_33
_atom_site_aniso_U_23
_atom_site_aniso_U_13
_atom_site_aniso_U_12
N1 0.0331(12) 0.0191(10) 0.0348(13) 0.0028(9) 0.0065(10) 0.0057(9)
N2 0.0334(13) 0.0186(10) 0.0315(13) 0.0015(9) 0.0057(11) 0.0073(9)
N3 0.0334(12) 0.0175(10) 0.0327(13) 0.0010(9) 0.0065(10) 0.0054(9)
N4 0.0437(14) 0.0233(11) 0.0307(13) 0.0008(9) 0.0116(11) 0.0071(9)
C1 0.0310(14) 0.0179(12) 0.0370(16) 0.0039(10) 0.0085(12) 0.0051(10)
C2 0.0343(15) 0.0218(13) 0.0394(16) 0.0018(11) 0.0115(13) 0.0085(11)
C3 0.0373(15) 0.0230(13) 0.0398(17) -0.0016(11) 0.0123(13) 0.0081(11)
C4 0.0352(15) 0.0169(12) 0.0342(15) 0.0006(10) 0.0100(12) 0.0026(10)
C5 0.0336(14) 0.0178(12) 0.0333(15) 0.0013(10) 0.0068(12) 0.0028(10)
C6 0.0359(15) 0.0160(12) 0.0293(15) -0.0019(10) 0.0069(12) 0.0004(10)
C7 0.0388(16) 0.0224(13) 0.0342(16) -0.0014(11) 0.0025(13) 0.0056(11)
C8 0.0338(15) 0.0258(13) 0.0366(16) 0.0013(11) 0.0022(12) 0.0057(11)
C9 0.0333(14) 0.0202(12) 0.0347(15) 0.0070(10) 0.0108(12) 0.0068(10)
C10 0.0313(14) 0.0203(12) 0.0315(15) 0.0051(10) 0.0080(12) 0.0045(10)
C11 0.0322(14) 0.0153(11) 0.0349(15) 0.0023(10) 0.0086(12) 0.0047(10)
C12 0.0401(16) 0.0192(12) 0.0391(16) 0.0027(11) 0.0090(13) 0.0106(11)
C13 0.0410(16) 0.0186(12) 0.0417(17) -0.0002(11) 0.0122(14) 0.0058(11)
C14 0.0312(14) 0.0161(12) 0.0359(15) -0.0003(10) 0.0079(12) 0.0010(10)
C15 0.0291(14) 0.0186(12) 0.0353(15) -0.0002(10) 0.0103(12) 0.0011(10)
C16 0.0321(14) 0.0219(12) 0.0288(14) 0.0017(10) 0.0057(12) 0.0024(10)
C17 0.0297(14) 0.0193(12) 0.0323(15) 0.0019(10) 0.0043(11) 0.0042(10)
C18 0.0323(14) 0.0184(12) 0.0331(15) 0.0021(10) 0.0070(12) 0.0034(10)
C19 0.0400(16) 0.0230(13) 0.0386(16) 0.0073(11) 0.0094(13) 0.0111(11)
C20 0.0305(14) 0.0197(12) 0.0392(16) 0.0050(11) 0.0126(12) 0.0066(10)
C21 0.0302(14) 0.0207(12) 0.0361(16) 0.0000(11) 0.0075(12) 0.0070(10)
C22 0.0399(16) 0.0251(13) 0.0359(16) 0.0045(11) 0.0115(13) 0.0073(11)
C23 0.0426(17) 0.0206(13) 0.0497(19) -0.0016(12) 0.0113(14) 0.0078(11)
C24 0.0395(16) 0.0336(15) 0.0382(17) -0.0083(12) 0.0097(14) 0.0113(12)
C25 0.0368(16) 0.0429(17) 0.0366(17) 0.0018(13) 0.0131(13) 0.0093(12)
C26 0.0336(15) 0.0263(14) 0.0407(17) 0.0052(12) 0.0104(13) 0.0051(11)
C27 0.0299(14) 0.0181(12) 0.0345(15) 0.0023(10) 0.0050(12) 0.0029(10)
C28 0.0422(16) 0.0277(14) 0.0393(17) 0.0070(12) 0.0136(14) 0.0080(12)
C29 0.0499(18) 0.0305(15) 0.0400(17) 0.0148(13) 0.0103(14) 0.0073(13)
C30 0.0375(16) 0.0242(14) 0.0517(19) 0.0072(13) 0.0016(14) 0.0062(11)
C31 0.0350(16) 0.0247(13) 0.0477(18) -0.0012(12) 0.0098(13) 0.0071(11)
C32 0.0348(15) 0.0252(13) 0.0360(16) 0.0043(11) 0.0052(12) 0.0037(11)
C33 0.0344(14) 0.0146(11) 0.0322(15) 0.0032(10) 0.0049(12) 0.0036(10)
C34 0.0403(16) 0.0233(13) 0.0411(17) 0.0027(12) 0.0110(13) 0.0056(11)
C35 0.058(2) 0.0241(14) 0.0376(17) -0.0005(12) 0.0136(15) 0.0085(13)
C36 0.071(2) 0.0202(14) 0.0347(17) 0.0003(12) 0.0068(16) 0.0013(14)
C37 0.0455(18) 0.0279(15) 0.0411(18) 0.0039(12) -0.0006(14) -0.0072(12)
C38 0.0367(15) 0.0209(13) 0.0382(16) 0.0048(11) 0.0052(13) 0.0024(11)
C39 0.0346(15) 0.0228(13) 0.0311(15) 0.0029(10) 0.0083(12) 0.0097(10)
C40 0.0410(17) 0.0279(14) 0.0436(18) 0.0042(12) 0.0064(14) 0.0095(12)
C41 0.0400(17) 0.0439(18) 0.049(2) 0.0106(15) 0.0052(15) 0.0155(14)
C42 0.058(2) 0.0403(17) 0.0483(19) 0.0191(15) 0.0170(17) 0.0270(15)
C43 0.060(2) 0.0252(14) 0.058(2) 0.0131(14) 0.0180(17) 0.0171(14)
C44 0.0414(17) 0.0259(14) 0.0444(18) 0.0053(12) 0.0104(14) 0.0092(12)
C45 0.059(2) 0.0275(14) 0.0377(17) 0.0048(12) 0.0168(15) 0.0067(13)
C46 0.073(2) 0.0384(17) 0.044(2) 0.0053(14) 0.0196(18) -0.0030(16)
C47 0.060(2) 0.066(2) 0.056(2) 0.0115(19) 0.0090(19) -0.0088(18)

loop_
_atom_type_symbol
_atom_type_description
_atom_type_scat_dispersion_real
_atom_type_scat_dispersion_imag
_atom_type_scat_source
C C 0.0033 0.0016 'International Tables Vol C Tables 4.2.6.8 and 6.1.1.4'
H H 0.0000 0.0000 'International Tables Vol C Tables 4.2.6.8 and 6.1.1.4'
N N 0.0061 0.0033 'International Tables Vol C Tables 4.2.6.8 and 6.1.1.4'

loop_
_geom_angle_atom_site_label_1
_geom_angle_atom_site_label_2
_geom_angle_atom_site_label_3
_geom_angle
C4 N1 C1 105.7(2)
C9 N2 C6 109.7(2)
C9 N2 H2A 124.7(19)
C6 N2 H2A 124.6(18)
C11 N3 C14 106.2(2)
C19 N4 C16 108.4(2)
C19 N4 C45 120.0(2)
C16 N4 C45 130.5(2)
C20 C1 N1 124.6(2)
C20 C1 C2 125.6(2)
N1 C1 C2 109.7(2)
C3 C2 C1 106.9(2)
C3 C2 H2B 126.6
C1 C2 H2B 126.6
C2 C3 C4 107.0(2)
C2 C3 H3B 126.5
C4 C3 H3B 126.5
N1 C4 C5 125.2(2)
N1 C4 C3 110.6(2)
C5 C4 C3 124.1(2)
C6 C5 C4 125.0(2)
C6 C5 C21 117.6(2)
C4 C5 C21 117.3(2)
C5 C6 N2 126.9(2)
C5 C6 C7 126.9(2)
N2 C6 C7 106.1(2)
C8 C7 C6 108.9(2)
C8 C7 H7A 125.5
C6 C7 H7A 125.5
C7 C8 C9 109.2(2)
C7 C8 H8A 125.4
C9 C8 H8A 125.4
C10 C9 N2 127.4(2)
C10 C9 C8 126.6(2)
N2 C9 C8 106.0(2)
C9 C10 C11 125.8(2)
C9 C10 C27 116.8(2)
C11 C10 C27 117.4(2)
N3 C11 C10 124.6(2)
N3 C11 C12 110.7(2)
C10 C11 C12 124.7(2)
C13 C12 C11 106.6(2)
C13 C12 H12A 126.7
C11 C12 H12A 126.7
C12 C13 C14 107.2(2)
C12 C13 H13A 126.4
C14 C13 H13A 126.4
N3 C14 C15 125.4(2)
N3 C14 C13 109.3(2)
C15 C14 C13 125.2(2)
C14 C15 C16 121.8(2)
C14 C15 C33 118.1(2)
C16 C15 C33 120.2(2)
C17 C16 N4 106.6(2)
C17 C16 C15 128.7(2)
N4 C16 C15 124.6(2)
C16 C17 C18 109.3(2)
C16 C17 H17A 125.4
C18 C17 H17A 125.4
C19 C18 C17 105.3(2)
C19 C18 C20 124.9(2)
C17 C18 C20 129.7(2)
N4 C19 C18 110.4(2)
N4 C19 H19A 124.8
C18 C19 H19A 124.8
C1 C20 C18 122.6(2)
C1 C20 C39 121.2(2)
C18 C20 C39 116.1(2)
C22 C21 C26 117.7(2)
C22 C21 C5 120.7(2)
C26 C21 C5 121.7(2)
C23 C22 C21 121.0(3)
C23 C22 H22A 119.5
C21 C22 H22A 119.5
C22 C23 C24 120.8(2)
C22 C23 H23A 119.6
C24 C23 H23A 119.6
C25 C24 C23 118.9(3)
C25 C24 H24A 120.5
C23 C24 H24A 120.5
C24 C25 C26 120.7(3)
C24 C25 H25A 119.7
C26 C25 H25A 119.7
C25 C26 C21 120.9(2)
C25 C26 H26A 119.5
C21 C26 H26A 119.5
C28 C27 C32 118.2(2)
C28 C27 C10 120.9(2)
C32 C27 C10 120.9(2)
C27 C28 C29 121.0(3)
C27 C28 H28A 119.5
C29 C28 H28A 119.5
C30 C29 C28 119.9(3)
C30 C29 H29A 120.1
C28 C29 H29A 120.1
C29 C30 C31 120.0(3)
C29 C30 H30A 120.0
C31 C30 H30A 120.0
C30 C31 C32 119.9(3)
C30 C31 H31A 120.1
C32 C31 H31A 120.1
C27 C32 C31 120.9(3)
C27 C32 H32A 119.5
C31 C32 H32A 119.5
C34 C33 C38 118.6(2)
C34 C33 C15 120.2(2)
C38 C33 C15 121.2(2)
C33 C34 C35 121.2(3)
C33 C34 H34A 119.4
C35 C34 H34A 119.4
C34 C35 C36 119.7(3)
C34 C35 H35A 120.1
C36 C35 H35A 120.1
C37 C36 C35 120.2(3)
C37 C36 H36A 119.9
C35 C36 H36A 119.9
C38 C37 C36 120.1(3)
C38 C37 H37A 119.9
C36 C37 H37A 119.9
C37 C38 C33 120.2(3)
C37 C38 H38A 119.9
C33 C38 H38A 119.9
C40 C39 C44 117.4(2)
C40 C39 C20 121.5(2)
C44 C39 C20 121.0(2)
C39 C40 C41 121.9(3)
C39 C40 H40A 119.1
C41 C40 H40A 119.1
C42 C41 C40 119.6(3)
C42 C41 H41A 120.2
C40 C41 H41A 120.2
C43 C42 C41 119.5(3)
C43 C42 H42A 120.2
C41 C42 H42A 120.2
C42 C43 C44 121.2(3)
C42 C43 H43A 119.4
C44 C43 H43A 119.4
C43 C44 C39 120.3(3)
C43 C44 H44A 119.8
C39 C44 H44A 119.8
N4 C45 C46 113.4(3)
N4 C45 H45A 108.9
C46 C45 H45A 108.9
N4 C45 H45B 108.9
C46 C45 H45B 108.9
H45A C45 H45B 107.7
C47 C46 C45 127.9(3)
C47 C46 H46A 116.1
C45 C46 H46A 116.1
C46 C47 H47C 120.0
C46 C47 H47A 120.0
H47C C47 H47A 120.0

loop_
_geom_bond_atom_site_label_1
_geom_bond_atom_site_label_2
_geom_bond_distance
N1 C4 1.341(3)
N1 C1 1.393(3)
N2 C9 1.390(3)
N2 C6 1.390(3)
N2 H2A 0.88(3)
N3 C11 1.351(3)
N3 C14 1.382(3)
N4 C19 1.336(3)
N4 C16 1.418(3)
N4 C45 1.467(3)
C1 C20 1.386(4)
C1 C2 1.453(4)
C2 C3 1.329(4)
C2 H2B 0.9500
C3 C4 1.465(3)
C3 H3B 0.9500
C4 C5 1.424(4)
C5 C6 1.398(3)
C5 C21 1.489(4)
C6 C7 1.428(4)
C7 C8 1.341(4)
C7 H7A 0.9500
C8 C9 1.427(4)
C8 H8A 0.9500
C9 C10 1.397(4)
C10 C11 1.422(4)
C10 C27 1.497(3)
C11 C12 1.464(3)
C12 C13 1.336(4)
C12 H12A 0.9500
C13 C14 1.465(3)
C13 H13A 0.9500
C14 C15 1.391(4)
C15 C16 1.435(3)
C15 C33 1.494(3)
C16 C17 1.372(3)
C17 C18 1.412(3)
C17 H17A 0.9500
C18 C19 1.397(4)
C18 C20 1.434(3)
C19 H19A 0.9500
C20 C39 1.490(3)
C21 C22 1.398(3)
C21 C26 1.400(4)
C22 C23 1.376(4)
C22 H22A 0.9500
C23 C24 1.388(4)
C23 H23A 0.9500
C24 C25 1.381(4)
C24 H24A 0.9500
C25 C26 1.383(4)
C25 H25A 0.9500
C26 H26A 0.9500
C27 C28 1.388(4)
C27 C32 1.390(4)
C28 C29 1.393(4)
C28 H28A 0.9500
C29 C30 1.370(4)
C29 H29A 0.9500
C30 C31 1.388(4)
C30 H30A 0.9500
C31 C32 1.385(4)
C31 H31A 0.9500
C32 H32A 0.9500
C33 C34 1.395(4)
C33 C38 1.398(4)
C34 C35 1.378(4)
C34 H34A 0.9500
C35 C36 1.378(4)
C35 H35A 0.9500
C36 C37 1.389(4)
C36 H36A 0.9500
C37 C38 1.384(4)
C37 H37A 0.9500
C38 H38A 0.9500
C39 C40 1.388(4)
C39 C44 1.410(3)
C40 C41 1.393(4)
C40 H40A 0.9500
C41 C42 1.381(4)
C41 H41A 0.9500
C42 C43 1.376(4)
C42 H42A 0.9500
C43 C44 1.384(4)
C43 H43A 0.9500
C44 H44A 0.9500
C45 C46 1.493(4)
C45 H45A 0.9900
C45 H45B 0.9900
C46 C47 1.306(5)
C46 H46A 0.9500
C47 H47C 0.9500
C47 H47A 0.9500
